data_2216457
loop_
_publ_author_name
'Zhu, Chuan-Gao'
'Wei, Yi-Jun'
'Wang, Feng-Wu'

_publ_section_title
;
 Azido{1-[2-(propylamino)ethyliminomethyl]naphthalen-2-olato}copper(II)
;
_journal_coeditor_code GD2027
_journal_issue 12
_journal_name_full 'Acta Crystallographica Section E'
_journal_page_first m3197
_journal_page_last m3198
_journal_paper_doi 10.1107/S1600536807062514
_journal_volume 63
_journal_year 2007
_chemical_formula_iupac '[Cu (C16 H19 N2 O) (N3)]'
_chemical_formula_moiety 'C16 H19 Cu N5 O'
_chemical_formula_sum 'C16 H19 Cu N5 O'
_chemical_formula_weight 360.90
_chemical_name_systematic
;
Azido{1-[2-(propylamino)ethyliminomethyl]naphthalen-2-olato}copper(II)
;
_space_group_IT_number 15
_symmetry_cell_setting monoclinic
_symmetry_space_group_name_Hall '-C 2yc'
_symmetry_space_group_name_H-M 'C 1 2/c 1'
_atom_sites_solution_hydrogens geom
_atom_sites_solution_primary direct
_atom_sites_solution_secondary difmap
_audit_creation_method SHELXL-97
_cell_angle_alpha 90.00
_cell_angle_beta 103.007(4)
_cell_angle_gamma 90.00
_cell_formula_units_Z 8
_cell_length_a 12.465(4)
_cell_length_b 24.772(8)
_cell_length_c 11.047(4)
_cell_measurement_reflns_used 1297
_cell_measurement_temperature 298(2)
_cell_measurement_theta_max 24.5
_cell_measurement_theta_min 2.4
_cell_volume 3323.6(19)
_computing_cell_refinement 'SAINT (Bruker, 1998)'
_computing_data_collection 'SMART (Bruker, 1998)'
_computing_data_reduction 'SAINT (Bruker, 1998)'
_computing_molecular_graphics 'SHELXTL (Sheldrick, 1997b)'
_computing_publication_material 'SHELXTL (Sheldrick, 1997b)'
_computing_structure_refinement 'SHELXL97 (Sheldrick, 1997a)'
_computing_structure_solution 'SHELXS97 (Sheldrick, 1997a)'
_diffrn_ambient_temperature 298(2)
_diffrn_measured_fraction_theta_full 0.999
_diffrn_measured_fraction_theta_max 0.999
_diffrn_measurement_device_type 'Bruker SMART CCD area-detector'
_diffrn_measurement_method '\w scan'
_diffrn_radiation_monochromator graphite
_diffrn_radiation_source 'fine-focus sealed tube'
_diffrn_radiation_type MoK\a
_diffrn_radiation_wavelength 0.71073
_diffrn_reflns_av_R_equivalents 0.0688
_diffrn_reflns_av_sigmaI/netI 0.0928
_diffrn_reflns_limit_h_max 15
_diffrn_reflns_limit_h_min -15
_diffrn_reflns_limit_k_max 31
_diffrn_reflns_limit_k_min -31
_diffrn_reflns_limit_l_max 13
_diffrn_reflns_limit_l_min -13
_diffrn_reflns_number 13362
_diffrn_reflns_theta_full 26.50
_diffrn_reflns_theta_max 26.50
_diffrn_reflns_theta_min 1.64
_exptl_absorpt_coefficient_mu 1.325
_exptl_absorpt_correction_T_max 0.7964
_exptl_absorpt_correction_T_min 0.7775
_exptl_absorpt_correction_type multi-scan
_exptl_absorpt_process_details '(SADABS; Sheldrick, 1996)'
_exptl_crystal_colour blue
_exptl_crystal_density_diffrn 1.442
_exptl_crystal_density_method 'not measured'
_exptl_crystal_description block
_exptl_crystal_F_000 1496
_exptl_crystal_size_max 0.20
_exptl_crystal_size_mid 0.20
_exptl_crystal_size_min 0.18
_refine_diff_density_max 0.528
_refine_diff_density_min -0.298
_refine_ls_extinction_method none
_refine_ls_goodness_of_fit_ref 1.014
_refine_ls_hydrogen_treatment constr
_refine_ls_matrix_type full
_refine_ls_number_parameters 201
_refine_ls_number_reflns 3452
_refine_ls_number_restraints 12
_refine_ls_restrained_S_all 1.018
_refine_ls_R_factor_all 0.1340
_refine_ls_R_factor_gt 0.0687
_refine_ls_shift/su_max 0.000
_refine_ls_shift/su_mean 0.000
_refine_ls_structure_factor_coef Fsqd
_refine_ls_weighting_details 'calc w=1/[\s^2^(Fo^2^)+(0.0886P)^2^+3.7952P] where P=(Fo^2^+2Fc^2^)/3'
_refine_ls_weighting_scheme calc
_refine_ls_wR_factor_gt 0.1738
_refine_ls_wR_factor_ref 0.2138
_reflns_number_gt 1816
_reflns_number_total 3452
_reflns_threshold_expression I>2\s(I)
_cod_data_source_file gd2027.cif
_cod_data_source_block I
_cod_depositor_comments
;
The following automatic conversions were performed:
'_symmetry_cell_setting' value 'Monoclinic' changed to 'monoclinic'
according to '/home/saulius/struct/CIF-dictionaries/cif_core.dic'
dictionary named 'cif_core.dic' version 2.4.1 from 2010-06-29.

Automatic conversion script
Id: cif_fix_enum 1527 2010-12-29 10:47:43Z saulius 

The following automatic conversions were performed:

'_symmetry_cell_setting' value 'Monoclinic' changed to 'monoclinic'
according to /home/saulius/struct/CIF-dictionaries/cif_core.dic
dictionary named 'cif_core.dic' version 2.4.1 from 2010-06-29.

Automatic conversion script
Id: cif_fix_values 1715 2011-07-08 13:25:40Z adriana 
;
_cod_original_cell_volume 3323.7(19)
_cod_original_sg_symbol_H-M C2/c
_cod_database_code 2216457
_cod_database_fobs_code 2216457

loop_
_symmetry_equiv_pos_as_xyz
'x, y, z'
'-x, y, -z+1/2'
'x+1/2, y+1/2, z'
'-x+1/2, y+1/2, -z+1/2'
'-x, -y, -z'
'x, -y, z-1/2'
'-x+1/2, -y+1/2, -z'
'x+1/2, -y+1/2, z-1/2'

loop_
_atom_site_type_symbol
_atom_site_label
_atom_site_fract_x
_atom_site_fract_y
_atom_site_fract_z
_atom_site_U_iso_or_equiv
_atom_site_adp_type
_atom_site_calc_flag
_atom_site_refinement_flags
_atom_site_occupancy
_atom_site_disorder_assembly
_atom_site_disorder_group
Cu Cu1 0.12391(5) 0.23867(3) 0.35451(7) 0.0733(4) Uani d . 1 . .
O O1 0.1921(3) 0.19640(17) 0.2615(4) 0.0785(11) Uani d . 1 B .
N N1 0.0746(4) 0.1811(2) 0.4326(4) 0.0701(13) Uani d . 1 B .
N N3 0.1703(5) 0.2997(2) 0.2755(6) 0.0891(16) Uani d . 1 B .
N N4 0.2368(4) 0.2975(2) 0.2131(5) 0.0789(14) Uani d . 1 . .
N N5 0.2984(5) 0.2977(3) 0.1539(6) 0.120(2) Uani d . 1 B .
C C1 0.1459(5) 0.1089(3) 0.3270(6) 0.0715(16) Uani d . 1 B .
C C2 0.1936(5) 0.1440(3) 0.2545(6) 0.0739(16) Uani d . 1 . .
C C3 0.2508(6) 0.1221(3) 0.1681(7) 0.098(2) Uani d . 1 B .
H H3 0.2832 0.1450 0.1200 0.117 Uiso calc R 1 . .
C C4 0.2585(7) 0.0675(4) 0.1554(8) 0.114(3) Uani d . 1 . .
H H4 0.2952 0.0540 0.0973 0.137 Uiso calc R 1 B .
C C5 0.2128(7) 0.0310(3) 0.2272(8) 0.101(2) Uani d . 1 B .
C C6 0.2267(8) -0.0239(4) 0.2101(11) 0.136(3) Uani d . 1 . .
H H6 0.2666 -0.0364 0.1540 0.163 Uiso calc R 1 B .
C C7 0.1800(12) -0.0588(4) 0.2783(14) 0.158(5) Uani d . 1 B .
H H7 0.1882 -0.0957 0.2675 0.190 Uiso calc R 1 . .
C C8 0.1220(11) -0.0419(5) 0.3614(12) 0.156(5) Uani d . 1 . .
H H8 0.0907 -0.0669 0.4060 0.187 Uiso calc R 1 B .
C C9 0.1097(7) 0.0133(4) 0.3796(8) 0.118(3) Uani d . 1 B .
H H9 0.0705 0.0250 0.4371 0.142 Uiso calc R 1 . .
C C10 0.1555(6) 0.0514(3) 0.3125(7) 0.0852(19) Uani d . 1 . .
C C11 0.0889(5) 0.1310(3) 0.4126(6) 0.0762(17) Uani d . 1 . .
H H11 0.0585 0.1065 0.4593 0.091 Uiso calc R 1 B .
C C12 0.0082(6) 0.1975(4) 0.5219(7) 0.105(2) Uani d . 1 . .
H H12A -0.0692 0.1909 0.4866 0.126 Uiso calc R 1 B .
H H12B 0.0297 0.1765 0.5977 0.126 Uiso calc R 1 . .
C C13 0.0263(8) 0.2541(4) 0.5491(9) 0.128(3) Uani d U 1 B .
H H13A -0.0377 0.2688 0.5738 0.154 Uiso calc R 1 A 1
H H13B 0.0889 0.2581 0.6188 0.154 Uiso calc R 1 A 1
N N2 0.0461(5) 0.2847(2) 0.4465(5) 0.0914(16) Uiso d PD 0.37(3) B 1
H H2A -0.0223 0.2847 0.3955 0.110 Uiso calc PR 0.37(3) B 1
C C14 0.0697(19) 0.3422(4) 0.455(3) 0.081(7) Uiso d PD 0.37(3) B 1
H H14A 0.0946 0.3517 0.3801 0.097 Uiso calc PR 0.37(3) B 1
H H14B 0.1324 0.3470 0.5238 0.097 Uiso calc PR 0.37(3) B 1
C C15 -0.012(2) 0.3832(10) 0.469(4) 0.127(11) Uiso d PD 0.37(3) B 1
H H15A -0.0178 0.3832 0.5548 0.153 Uiso calc PR 0.37(3) B 1
H H15B -0.0826 0.3727 0.4183 0.153 Uiso calc PR 0.37(3) B 1
C C16 0.012(4) 0.4387(13) 0.435(6) 0.27(2) Uiso d PD 0.37(3) B 1
H H16A -0.0458 0.4622 0.4464 0.399 Uiso calc PR 0.37(3) B 1
H H16B 0.0173 0.4395 0.3496 0.399 Uiso calc PR 0.37(3) B 1
H H16C 0.0808 0.4503 0.4869 0.399 Uiso calc PR 0.37(3) B 1
N N2' 0.0461(5) 0.2847(2) 0.4465(5) 0.0914(16) Uiso d PD 0.63(3) B 2
H H2'A -0.0210 0.2911 0.3959 0.110 Uiso calc PR 0.63(3) B 2
C C14' 0.0896(14) 0.3366(5) 0.492(2) 0.138(8) Uiso d PD 0.63(3) B 2
H H14C 0.1101 0.3559 0.4239 0.166 Uiso calc PR 0.63(3) B 2
H H14D 0.1562 0.3310 0.5554 0.166 Uiso calc PR 0.63(3) B 2
C C15' 0.0149(12) 0.3708(5) 0.5433(19) 0.107(6) Uiso d PD 0.63(3) B 2
H H15C 0.0287 0.3647 0.6322 0.129 Uiso calc PR 0.63(3) B 2
H H15D -0.0603 0.3598 0.5076 0.129 Uiso calc PR 0.63(3) B 2
C C16' 0.0258(16) 0.4291(6) 0.520(2) 0.158(8) Uiso d PD 0.63(3) B 2
H H16D -0.0282 0.4487 0.5523 0.236 Uiso calc PR 0.63(3) B 2
H H16E 0.0146 0.4354 0.4326 0.236 Uiso calc PR 0.63(3) B 2
H H16F 0.0982 0.4410 0.5612 0.236 Uiso calc PR 0.63(3) B 2

loop_
_atom_site_aniso_label
_atom_site_aniso_U_11
_atom_site_aniso_U_22
_atom_site_aniso_U_33
_atom_site_aniso_U_12
_atom_site_aniso_U_13
_atom_site_aniso_U_23
Cu1 0.0607(5) 0.0843(6) 0.0809(6) -0.0013(3) 0.0286(4) 0.0000(4)
O1 0.086(3) 0.072(3) 0.092(3) -0.001(2) 0.050(2) 0.001(2)
N1 0.061(3) 0.090(4) 0.063(3) -0.012(3) 0.023(2) 0.002(3)
N3 0.092(4) 0.071(3) 0.115(4) 0.001(3) 0.048(3) 0.008(3)
N4 0.071(3) 0.067(3) 0.105(4) -0.007(3) 0.034(3) 0.009(3)
N5 0.119(5) 0.110(5) 0.157(6) -0.005(4) 0.085(5) 0.026(4)
C1 0.058(3) 0.072(4) 0.079(4) -0.011(3) 0.004(3) 0.006(3)
C2 0.067(4) 0.073(4) 0.087(4) 0.001(3) 0.028(3) 0.001(3)
C3 0.099(5) 0.100(6) 0.105(5) -0.003(4) 0.046(4) -0.007(4)
C4 0.108(6) 0.098(6) 0.142(7) 0.014(5) 0.042(5) -0.034(6)
C5 0.098(5) 0.071(5) 0.124(7) 0.002(4) 0.007(5) -0.004(5)
C6 0.146(8) 0.085(7) 0.163(9) 0.020(6) 0.005(7) -0.004(6)
C7 0.176(12) 0.079(7) 0.189(13) 0.019(7) -0.025(9) 0.005(8)
C8 0.189(13) 0.085(8) 0.178(12) -0.026(7) 0.006(9) 0.038(7)
C9 0.122(7) 0.106(7) 0.118(6) -0.017(5) 0.011(5) 0.029(5)
C10 0.080(4) 0.077(5) 0.090(5) -0.008(4) 0.002(4) 0.011(4)
C11 0.069(4) 0.090(5) 0.071(4) -0.019(3) 0.017(3) 0.013(4)
C12 0.102(5) 0.144(7) 0.087(5) -0.032(5) 0.061(4) -0.015(5)
C13 0.160(7) 0.133(6) 0.109(5) 0.024(5) 0.068(5) 0.002(5)

loop_
_atom_type_symbol
_atom_type_description
_atom_type_scat_dispersion_real
_atom_type_scat_dispersion_imag
_atom_type_scat_source
C C 0.0033 0.0016 'International Tables Vol C Tables 4.2.6.8 and 6.1.1.4'
H H 0.0000 0.0000 'International Tables Vol C Tables 4.2.6.8 and 6.1.1.4'
N N 0.0061 0.0033 'International Tables Vol C Tables 4.2.6.8 and 6.1.1.4'
O O 0.0106 0.0060 'International Tables Vol C Tables 4.2.6.8 and 6.1.1.4'
Cu Cu 0.3201 1.2651 'International Tables Vol C Tables 4.2.6.8 and 6.1.1.4'

loop_
_geom_angle_atom_site_label_1
_geom_angle_atom_site_label_2
_geom_angle_atom_site_label_3
_geom_angle
_geom_angle_publ_flag
O1 Cu1 N1 93.8(2) y
O1 Cu1 N3 88.3(2) y
N1 Cu1 N3 177.8(2) y
O1 Cu1 N2 177.3(2) y
N1 Cu1 N2 87.2(2) y
N3 Cu1 N2 90.7(2) y
C2 O1 Cu1 128.8(4) ?
C11 N1 C12 120.2(5) ?
C11 N1 Cu1 126.6(4) ?
C12 N1 Cu1 113.2(5) ?
N4 N3 Cu1 123.4(5) ?
N5 N4 N3 176.9(7) ?
C2 C1 C11 118.9(6) ?
C2 C1 C10 119.5(6) ?
C11 C1 C10 121.6(6) ?
O1 C2 C1 124.9(6) ?
O1 C2 C3 115.9(6) ?
C1 C2 C3 119.2(6) ?
C4 C3 C2 120.3(7) ?
C4 C3 H3 119.8 ?
C2 C3 H3 119.8 ?
C3 C4 C5 122.2(7) ?
C3 C4 H4 118.9 ?
C5 C4 H4 118.9 ?
C6 C5 C10 122.9(9) ?
C6 C5 C4 118.3(10) ?
C10 C5 C4 118.8(7) ?
C7 C6 C5 117.7(11) ?
C7 C6 H6 121.1 ?
C5 C6 H6 121.1 ?
C8 C7 C6 122.6(11) ?
C8 C7 H7 118.7 ?
C6 C7 H7 118.7 ?
C7 C8 C9 119.5(11) ?
C7 C8 H8 120.3 ?
C9 C8 H8 120.3 ?
C8 C9 C10 120.9(10) ?
C8 C9 H9 119.6 ?
C10 C9 H9 119.6 ?
C9 C10 C5 116.5(8) ?
C9 C10 C1 123.6(8) ?
C5 C10 C1 120.0(6) ?
N1 C11 C1 127.0(5) ?
N1 C11 H11 116.5 ?
C1 C11 H11 116.5 ?
C13 C12 N1 108.8(6) ?
C13 C12 H12A 109.9 ?
N1 C12 H12A 109.9 ?
C13 C12 H12B 109.9 ?
N1 C12 H12B 109.9 ?
H12A C12 H12B 108.3 ?
N2 C13 C12 113.4(7) ?
N2 C13 H13A 108.9 ?
C12 C13 H13A 108.9 ?
N2 C13 H13B 108.9 ?
C12 C13 H13B 108.9 ?
H13A C13 H13B 107.7 ?
C13 N2 C14 122.7(12) ?
C13 N2 Cu1 107.6(5) ?
C14 N2 Cu1 119.5(9) ?
C13 N2 H2A 100.7 ?
C14 N2 H2A 100.7 ?
Cu1 N2 H2A 100.7 ?
N2 C14 C15 123.3(17) ?
N2 C14 H14A 106.5 ?
C15 C14 H14A 106.5 ?
N2 C14 H14B 106.5 ?
C15 C14 H14B 106.5 ?
H14A C14 H14B 106.5 ?
C14 C15 C16 116(3) ?
C14 C15 H15A 108.3 ?
C16 C15 H15A 108.3 ?
C14 C15 H15B 108.3 ?
C16 C15 H15B 108.3 ?
H15A C15 H15B 107.4 ?
C15 C16 H16A 109.5 ?
C15 C16 H16B 109.5 ?
H16A C16 H16B 109.5 ?
C15 C16 H16C 109.5 ?
H16A C16 H16C 109.5 ?
H16B C16 H16C 109.5 ?
C15' C14' H14C 108.4 ?
C15' C14' H14D 108.4 ?
H14C C14' H14D 107.5 ?
C14' C15' C16' 114.0(12) ?
C14' C15' H15C 108.8 ?
C16' C15' H15C 108.8 ?
C14' C15' H15D 108.8 ?
C16' C15' H15D 108.8 ?
H15C C15' H15D 107.6 ?
C15' C16' H16D 109.5 ?
C15' C16' H16E 109.5 ?
H16D C16' H16E 109.5 ?
C15' C16' H16F 109.5 ?
H16D C16' H16F 109.5 ?
H16E C16' H16F 109.5 ?

loop_
_geom_bond_atom_site_label_1
_geom_bond_atom_site_label_2
_geom_bond_distance
_geom_bond_publ_flag
Cu1 O1 1.808(4) y
Cu1 N1 1.843(5) y
Cu1 N3 1.900(5) y
Cu1 N2 1.928(6) y
O1 C2 1.301(7) ?
N1 C11 1.278(8) ?
N1 C12 1.480(7) ?
N3 N4 1.193(7) ?
N4 N5 1.116(7) ?
C1 C2 1.402(8) ?
C1 C11 1.414(9) ?
C1 C10 1.442(9) ?
C2 C3 1.421(9) ?
C3 C4 1.365(10) ?
C3 H3 0.9300 ?
C4 C5 1.405(11) ?
C4 H4 0.9300 ?
C5 C6 1.390(11) ?
C5 C10 1.398(10) ?
C6 C7 1.360(15) ?
C6 H6 0.9300 ?
C7 C8 1.357(15) ?
C7 H7 0.9300 ?
C8 C9 1.397(14) ?
C8 H8 0.9300 ?
C9 C10 1.398(10) ?
C9 H9 0.9300 ?
C11 H11 0.9300 ?
C12 C13 1.441(11) ?
C12 H12A 0.9700 ?
C12 H12B 0.9700 ?
C13 N2 1.430(9) ?
C13 H13A 0.9700 ?
C13 H13B 0.9700 ?
N2 C14 1.454(9) ?
N2 H2A 0.9100 ?
C14 C15 1.468(10) ?
C14 H14A 0.9700 ?
C14 H14B 0.9700 ?
C15 C16 1.471(10) ?
C15 H15A 0.9700 ?
C15 H15B 0.9700 ?
C16 H16A 0.9600 ?
C16 H16B 0.9600 ?
C16 H16C 0.9600 ?
C14' C15' 1.465(9) ?
C14' H14C 0.9700 ?
C14' H14D 0.9700 ?
C15' C16' 1.478(9) ?
C15' H15C 0.9700 ?
C15' H15D 0.9700 ?
C16' H16D 0.9600 ?
C16' H16E 0.9600 ?
C16' H16F 0.9600 ?

loop_
_geom_hbond_atom_site_label_D
_geom_hbond_atom_site_label_H
_geom_hbond_atom_site_label_A
_geom_hbond_site_symmetry_A
_geom_hbond_distance_DH
_geom_hbond_distance_HA
_geom_hbond_distance_DA
_geom_hbond_angle_DHA
N2' H2'A N3 2 0.91 2.35 3.233(8) 165
N2 H2A N3 2 0.91 2.35 3.233(8) 162
